data_2214727
loop_
_publ_author_name
'Albayrak, \,Ci\(gdem'
'G\"umr\"uk\,c\"uo\(glu, \.Ismail Erdem'
'Odaba\,so\(glu, Mustafa'
'B\"uy\"ukg\"ung\"or, Orhan'

_publ_section_title
;
 (<i>E</i>)-2-Methyl-4-(phenyldiazenyl)phenol
;
_journal_coeditor_code HK2282
_journal_issue 8
_journal_name_full 'Acta Crystallographica Section E'
_journal_page_first o3662
_journal_page_last o3663
_journal_paper_doi 10.1107/S1600536807036501
_journal_volume 63
_journal_year 2007
_chemical_formula_iupac 'C13 H12 N2 O'
_chemical_formula_moiety 'C13 H12 N2 O'
_chemical_formula_sum 'C13 H12 N2 O'
_chemical_formula_weight 212.25
_chemical_name_common 3-methyl-4-hydroxyazobenzene
_chemical_name_systematic
;
(E)-2-Methyl-4-(phenyldiazenyl)phenol
;
_space_group_IT_number 14
_symmetry_cell_setting monoclinic
_symmetry_space_group_name_Hall '-P 2ybc'
_symmetry_space_group_name_H-M 'P 1 21/c 1'
_atom_sites_solution_hydrogens geom
_atom_sites_solution_primary direct
_atom_sites_solution_secondary difmap
_audit_creation_method SHELXL97
_cell_angle_alpha 90.00
_cell_angle_beta 108.952(4)
_cell_angle_gamma 90.00
_cell_formula_units_Z 4
_cell_length_a 9.0537(6)
_cell_length_b 10.5716(9)
_cell_length_c 12.0287(7)
_cell_measurement_reflns_used 15802
_cell_measurement_temperature 296
_cell_measurement_theta_max 27.95
_cell_measurement_theta_min 1.93
_cell_volume 1088.88(14)
_computing_cell_refinement X-AREA
_computing_data_collection 'X-AREA (Stoe & Cie, 2002)'
_computing_data_reduction 'X-RED32 (Stoe & Cie, 2002)'
_computing_molecular_graphics 'ORTEP-3 for Windows (Farrugia, 1997)'
_computing_publication_material 'WinGX (Farrugia, 1999)'
_computing_structure_refinement 'SHELXL97 (Sheldrick, 1997)'
_computing_structure_solution 'SHELXS97 (Sheldrick, 1997)'
_diffrn_ambient_temperature 296
_diffrn_detector_area_resol_mean 6.67
_diffrn_measured_fraction_theta_full 1.000
_diffrn_measured_fraction_theta_max 1.000
_diffrn_measurement_device '2-circle goniometer'
_diffrn_measurement_device_type 'Stoe IPDS2'
_diffrn_measurement_method \w
_diffrn_radiation_monochromator 'plane graphite'
_diffrn_radiation_type MoK\a
_diffrn_radiation_wavelength 0.71073
_diffrn_reflns_av_R_equivalents 0.0487
_diffrn_reflns_av_sigmaI/netI 0.0244
_diffrn_reflns_limit_h_max 11
_diffrn_reflns_limit_h_min -11
_diffrn_reflns_limit_k_max 13
_diffrn_reflns_limit_k_min -13
_diffrn_reflns_limit_l_max 14
_diffrn_reflns_limit_l_min -14
_diffrn_reflns_number 15802
_diffrn_reflns_theta_full 26.00
_diffrn_reflns_theta_max 26.00
_diffrn_reflns_theta_min 2.38
_diffrn_standards_decay_% <2
_diffrn_standards_number 0
_exptl_absorpt_coefficient_mu 0.084
_exptl_absorpt_correction_T_max 0.9486
_exptl_absorpt_correction_T_min 0.7467
_exptl_absorpt_correction_type integration
_exptl_absorpt_process_details '(X-RED32; Stoe & Cie, 2002)'
_exptl_crystal_colour brown
_exptl_crystal_density_diffrn 1.295
_exptl_crystal_density_method 'not measured'
_exptl_crystal_description plate
_exptl_crystal_F_000 448
_exptl_crystal_size_max 0.660
_exptl_crystal_size_mid 0.483
_exptl_crystal_size_min 0.140
_refine_diff_density_max 0.171
_refine_diff_density_min -0.161
_refine_ls_extinction_method none
_refine_ls_goodness_of_fit_ref 1.053
_refine_ls_hydrogen_treatment constr
_refine_ls_matrix_type full
_refine_ls_number_parameters 164
_refine_ls_number_reflns 2131
_refine_ls_number_restraints 0
_refine_ls_restrained_S_all 1.053
_refine_ls_R_factor_all 0.0734
_refine_ls_R_factor_gt 0.0505
_refine_ls_shift/su_max 0.000
_refine_ls_shift/su_mean 0.000
_refine_ls_structure_factor_coef Fsqd
_refine_ls_weighting_details 'calc w = 1/[\s^2^(Fo^2^)+(0.0899P)^2^+0.0268P] where P=(Fo^2^+2Fc^2^)/3'
_refine_ls_weighting_scheme calc
_refine_ls_wR_factor_gt 0.1406
_refine_ls_wR_factor_ref 0.1523
_reflns_number_gt 1457
_reflns_number_total 2131
_reflns_threshold_expression I>2\s(I)
_cod_data_source_file hk2282.cif
_cod_data_source_block I
_cod_original_cell_volume 1088.88(13)
_cod_original_sg_symbol_H-M 'P 21/c'
_cod_database_code 2214727
_cod_database_fobs_code 2214727

loop_
_symmetry_equiv_pos_as_xyz
'x, y, z'
'-x, y+1/2, -z+1/2'
'-x, -y, -z'
'x, -y-1/2, z-1/2'

loop_
_atom_site_type_symbol
_atom_site_label
_atom_site_fract_x
_atom_site_fract_y
_atom_site_fract_z
_atom_site_U_iso_or_equiv
_atom_site_adp_type
_atom_site_calc_flag
_atom_site_refinement_flags
_atom_site_occupancy
_atom_site_disorder_assembly
_atom_site_disorder_group
O O1 0.73324(15) -0.02601(11) 0.37389(11) 0.0732(4) Uani d . 1 . .
H H1 0.7186 -0.0445 0.3049 0.110 Uiso calc R 1 A .
N N1A 0.2873(5) 0.4216(4) 0.3666(5) 0.0676(10) Uani d P 0.63 A 1
N N2A 0.3664(4) 0.3614(3) 0.4494(4) 0.0696(7) Uani d P 0.63 A 1
N N1B 0.3083(6) 0.4176(4) 0.4572(5) 0.0504(11) Uani d P 0.37 A 2
N N2B 0.3275(8) 0.3706(5) 0.3604(7) 0.0501(14) Uani d P 0.37 A 2
C C1 0.2013(2) 0.51896(18) 0.4215(3) 0.0841(7) Uani d . 1 . .
C C2 0.0993(2) 0.5789(2) 0.3269(2) 0.0864(6) Uani d . 1 A .
H H2 0.0932 0.5553 0.2511 0.104 Uiso calc R 1 . .
C C3 0.0051(2) 0.6746(2) 0.3441(2) 0.0867(6) Uani d . 1 . .
H H3 -0.0647 0.7148 0.2795 0.104 Uiso calc R 1 A .
C C4 0.0135(2) 0.71075(19) 0.4552(2) 0.0808(6) Uani d . 1 A .
H H4 -0.0501 0.7754 0.4661 0.097 Uiso calc R 1 . .
C C5 0.1155(3) 0.6516(2) 0.5498(2) 0.0852(6) Uani d . 1 . .
H H5 0.1215 0.6762 0.6253 0.102 Uiso calc R 1 A .
C C6 0.2091(2) 0.5562(2) 0.5342(3) 0.0896(7) Uani d . 1 A .
H H6 0.2783 0.5162 0.5992 0.108 Uiso calc R 1 . .
C C7 0.4448(3) 0.26581(18) 0.3974(3) 0.0822(7) Uani d . 1 . .
C C8 0.5429(3) 0.20592(19) 0.4970(2) 0.0795(6) Uani d . 1 . .
H H8 0.5426 0.2330 0.5705 0.095 Uiso calc R 1 . .
C C9 0.6396(2) 0.10893(17) 0.49118(15) 0.0657(5) Uani d . 1 . .
C C10 0.63655(19) 0.06967(14) 0.37949(14) 0.0555(4) Uani d . 1 . .
C C11 0.5386(2) 0.12666(16) 0.27975(16) 0.0631(5) Uani d . 1 . .
H H11 0.5372 0.0986 0.2061 0.076 Uiso calc R 1 A .
C C12 0.4438(2) 0.22363(17) 0.2880(2) 0.0733(5) Uani d . 1 . .
H H12 0.3782 0.2616 0.2202 0.088 Uiso calc R 1 . .
C C13 0.7481(3) 0.0461(2) 0.59793(18) 0.0968(8) Uani d . 1 . .
H H13A 0.8540 0.0581 0.5997 0.145 Uiso calc R 1 . .
H H13B 0.7253 -0.0427 0.5955 0.145 Uiso calc R 1 . .
H H13C 0.7347 0.0826 0.6671 0.145 Uiso calc R 1 . .

loop_
_atom_site_aniso_label
_atom_site_aniso_U_11
_atom_site_aniso_U_22
_atom_site_aniso_U_33
_atom_site_aniso_U_12
_atom_site_aniso_U_13
_atom_site_aniso_U_23
O1 0.0869(9) 0.0648(7) 0.0624(8) 0.0110(7) 0.0166(6) 0.0011(6)
N1A 0.065(2) 0.073(3) 0.063(3) -0.0147(17) 0.0179(17) 0.005(2)
N2A 0.0717(18) 0.074(2) 0.062(2) -0.0149(15) 0.0205(17) 0.0044(16)
N1B 0.055(2) 0.048(2) 0.055(4) 0.0076(17) 0.027(2) -0.002(2)
N2B 0.060(3) 0.045(3) 0.048(4) -0.003(2) 0.021(2) 0.000(2)
C1 0.0572(10) 0.0567(10) 0.141(2) -0.0070(8) 0.0366(13) -0.0023(12)
C2 0.0700(12) 0.0943(15) 0.0991(17) -0.0051(11) 0.0331(12) -0.0146(12)
C3 0.0675(12) 0.0923(15) 0.0983(18) 0.0053(11) 0.0242(11) 0.0170(12)
C4 0.0765(13) 0.0680(11) 0.1081(19) 0.0003(10) 0.0439(13) -0.0014(11)
C5 0.0815(13) 0.0839(13) 0.0917(16) -0.0144(12) 0.0300(12) 0.0015(12)
C6 0.0654(12) 0.0755(13) 0.118(2) -0.0094(10) 0.0169(12) 0.0234(13)
C7 0.0767(13) 0.0543(10) 0.136(2) -0.0137(9) 0.0627(14) -0.0183(12)
C8 0.1009(15) 0.0697(11) 0.0870(15) -0.0335(11) 0.0571(13) -0.0286(11)
C9 0.0841(12) 0.0621(10) 0.0527(10) -0.0265(9) 0.0247(9) -0.0069(8)
C10 0.0651(9) 0.0490(8) 0.0531(10) -0.0050(7) 0.0201(8) -0.0013(7)
C11 0.0733(11) 0.0631(10) 0.0540(10) -0.0020(8) 0.0220(8) 0.0033(7)
C12 0.0668(11) 0.0610(10) 0.0928(15) 0.0018(8) 0.0268(10) 0.0148(9)
C13 0.1265(19) 0.1026(16) 0.0507(12) -0.0450(15) 0.0141(12) 0.0009(11)

loop_
_atom_type_symbol
_atom_type_description
_atom_type_scat_dispersion_real
_atom_type_scat_dispersion_imag
_atom_type_scat_source
C C 0.0033 0.0016 'International Tables Vol C Tables 4.2.6.8 and 6.1.1.4'
H H 0.0000 0.0000 'International Tables Vol C Tables 4.2.6.8 and 6.1.1.4'
N N 0.0061 0.0033 'International Tables Vol C Tables 4.2.6.8 and 6.1.1.4'
O O 0.0106 0.0060 'International Tables Vol C Tables 4.2.6.8 and 6.1.1.4'

loop_
_geom_angle_atom_site_label_1
_geom_angle_atom_site_label_2
_geom_angle_atom_site_label_3
_geom_angle
_geom_angle_publ_flag
C2 C1 C6 119.1(2) ?
C2 C1 N1B 144.5(3) n
C6 C1 N1B 96.1(3) ?
C2 C1 N1A 104.3(3) n
C6 C1 N1A 136.5(3) ?
C1 C2 C3 119.9(2) ?
C1 C2 H2 120.1 ?
C3 C2 H2 120.1 ?
C4 C3 C2 120.7(2) ?
C4 C3 H3 119.7 ?
C2 C3 H3 119.7 ?
C5 C4 C3 119.7(2) ?
C5 C4 H4 120.2 ?
C3 C4 H4 120.2 ?
C4 C5 C6 120.4(2) ?
C4 C5 H5 119.8 ?
C6 C5 H5 119.8 ?
C5 C6 C1 120.3(2) ?
C5 C6 H6 119.9 ?
C1 C6 H6 119.9 ?
C12 C7 C8 118.45(18) ?
C12 C7 N2A 139.7(3) n
C8 C7 N2A 101.8(2) ?
C12 C7 N2B 99.9(3) n
C8 C7 N2B 141.7(3) ?
C9 C8 C7 122.63(19) ?
C9 C8 H8 118.7 ?
C7 C8 H8 118.7 ?
C8 C9 C10 117.35(18) ?
C8 C9 C13 122.9(2) ?
C10 C9 C13 119.70(19) ?
O1 C10 C11 121.83(16) ?
O1 C10 C9 117.30(16) ?
C11 C10 C9 120.87(17) ?
C12 C11 C10 120.56(18) ?
C12 C11 H11 119.7 ?
C10 C11 H11 119.7 ?
C11 C12 C7 120.1(2) ?
C11 C12 H12 119.9 ?
C7 C12 H12 119.9 ?
C9 C13 H13A 109.5 ?
C9 C13 H13B 109.5 ?
H13A C13 H13B 109.5 ?
C9 C13 H13C 109.5 ?
H13A C13 H13C 109.5 ?
H13B C13 H13C 109.5 ?
N2A N1A C1 104.3(6) n
N1A N2A C7 104.6(6) n
N2B N1B C1 106.6(7) n
N1B N2B C7 107.2(7) n
C10 O1 H1 109.5 ?

loop_
_geom_bond_atom_site_label_1
_geom_bond_atom_site_label_2
_geom_bond_distance
_geom_bond_publ_flag
C1 C2 1.367(3) ?
C1 C6 1.390(4) ?
C1 N1B 1.418(6) n
C1 N1A 1.558(6) n
C2 C3 1.381(3) ?
C2 H2 0.9300 ?
C3 C4 1.368(3) ?
C3 H3 0.9300 ?
C4 C5 1.362(3) ?
C4 H4 0.9300 ?
C5 C6 1.369(3) ?
C5 H5 0.9300 ?
C6 H6 0.9300 ?
C7 C12 1.386(3) ?
C7 C8 1.390(3) ?
C7 N2A 1.485(5) n
C7 N2B 1.501(7) n
C8 C9 1.365(3) ?
C8 H8 0.9300 ?
C9 C10 1.398(2) ?
C9 C13 1.495(3) ?
C10 O1 1.3537(19) n
C10 C11 1.377(2) ?
C11 C12 1.362(3) ?
C11 H11 0.9300 ?
C12 H12 0.9300 ?
C13 H13A 0.9600 ?
C13 H13B 0.9600 ?
C13 H13C 0.9600 ?
N1A N2A 1.208(6) n
N1B N2B 1.324(9) n
O1 H1 0.8200 ?

loop_
_geom_hbond_atom_site_label_D
_geom_hbond_atom_site_label_H
_geom_hbond_atom_site_label_A
_geom_hbond_site_symmetry_A
_geom_hbond_distance_DH
_geom_hbond_distance_HA
_geom_hbond_distance_DA
_geom_hbond_angle_DHA
O1 H1 N2B 2_645 0.82 2.10 2.904(8) 168.1
O1 H1 N1A 2_645 0.82 2.08 2.891(6) 171.6
C2 H2 O1 2_655 0.93 2.65 3.427(3) 142.0
C12 H12 O1 2_655 0.93 2.57 3.367(2) 144.2

loop_
_geom_torsion_atom_site_label_1
_geom_torsion_atom_site_label_2
_geom_torsion_atom_site_label_3
_geom_torsion_atom_site_label_4
_geom_torsion
C6 C1 C2 C3 -0.4(3)
N1B C1 C2 C3 173.1(3)
N1A C1 C2 C3 -178.5(2)
C1 C2 C3 C4 0.4(3)
C2 C3 C4 C5 -0.1(3)
C3 C4 C5 C6 -0.1(3)
C4 C5 C6 C1 0.1(3)
C2 C1 C6 C5 0.1(3)
N1B C1 C6 C5 -176.1(2)
N1A C1 C6 C5 177.5(3)
C12 C7 C8 C9 1.0(3)
N2A C7 C8 C9 179.94(18)
N2B C7 C8 C9 -178.6(4)
C7 C8 C9 C10 -0.5(3)
C7 C8 C9 C13 178.53(17)
C8 C9 C10 O1 179.59(14)
C13 C9 C10 O1 0.6(2)
C8 C9 C10 C11 -0.4(2)
C13 C9 C10 C11 -179.46(16)
O1 C10 C11 C12 -179.29(15)
C9 C10 C11 C12 0.7(3)
C10 C11 C12 C7 -0.1(3)
C8 C7 C12 C11 -0.7(3)
N2A C7 C12 C11 -179.1(2)
N2B C7 C12 C11 179.1(3)
C2 C1 N1A N2A -173.9(3)
C6 C1 N1A N2A 8.5(4)
N1B C1 N1A N2A -1.3(3)
C1 N1A N2A C7 178.2(2)
C12 C7 N2A N1A -5.9(4)
C8 C7 N2A N1A 175.6(2)
N2B C7 N2A N1A -3.0(5)
C2 C1 N1B N2B 9.6(6)
C6 C1 N1B N2B -176.1(3)
N1A C1 N1B N2B -2.9(4)
C1 N1B N2B C7 178.2(3)
C12 C7 N2B N1B 176.7(4)
C8 C7 N2B N1B -3.6(7)
N2A C7 N2B N1B -1.4(3)
